data_7238849
loop_
_publ_author_name
'Li, Cheng-Peng'
'Chen, Jing'
'Liu, Peng-Wen'
'Du, Miao'

_publ_section_title
;
 Structural diversity and fluorescent properties of CdII coordination
 polymers with 5-halonicotinates regulated by solvent and ligand
 halogen-substituting effect
;
_journal_issue 45
_journal_name_full CrystEngComm
_journal_page_first 9713
_journal_paper_doi 10.1039/c3ce41116h
_journal_volume 15
_journal_year 2013
_chemical_formula_sum 'C13.5 H12 Cd Cl2 N2 O5.5'
_chemical_formula_weight 473.55
_space_group_IT_number 15
_space_group_name_Hall '-C 2yc'
_space_group_name_H-M_alt 'C 1 2/c 1'
_symmetry_cell_setting monoclinic
_symmetry_space_group_name_H-M 'C 1 2/c 1'
_atom_sites_solution_hydrogens geom
_atom_sites_solution_primary direct
_atom_sites_solution_secondary difmap
_audit_creation_method SHELXL-97
_cell_angle_alpha 90.00
_cell_angle_beta 120.3120(10)
_cell_angle_gamma 90.00
_cell_formula_units_Z 8
_cell_length_a 15.2423(8)
_cell_length_b 17.1026(8)
_cell_length_c 15.0777(7)
_cell_measurement_reflns_used 2847
_cell_measurement_temperature 296(2)
_cell_measurement_theta_max 27.16
_cell_measurement_theta_min 2.85
_cell_volume 3393.2(3)
_computing_cell_refinement 'Bruker SMART'
_computing_data_collection 'Bruker SMART'
_computing_data_reduction 'Bruker SAINT'
_computing_molecular_graphics 'Bruker SHELXTL'
_computing_publication_material 'Bruker SHELXTL'
_computing_structure_refinement 'SHELXL-97 (Sheldrick, 1997)'
_computing_structure_solution 'SHELXS-97 (Sheldrick, 1990)'
_diffrn_ambient_temperature 296(2)
_diffrn_measured_fraction_theta_full 0.999
_diffrn_measured_fraction_theta_max 0.999
_diffrn_measurement_device_type 'CCD area detector'
_diffrn_measurement_method 'phi and omega scans'
_diffrn_radiation_monochromator graphite
_diffrn_radiation_source 'fine-focus sealed tube'
_diffrn_radiation_type MoK\a
_diffrn_radiation_wavelength 0.71073
_diffrn_reflns_av_R_equivalents 0.0297
_diffrn_reflns_av_sigmaI/netI 0.0333
_diffrn_reflns_limit_h_max 18
_diffrn_reflns_limit_h_min -18
_diffrn_reflns_limit_k_max 16
_diffrn_reflns_limit_k_min -20
_diffrn_reflns_limit_l_max 17
_diffrn_reflns_limit_l_min -17
_diffrn_reflns_number 8614
_diffrn_reflns_theta_full 25.03
_diffrn_reflns_theta_max 25.03
_diffrn_reflns_theta_min 1.95
_exptl_absorpt_coefficient_mu 1.631
_exptl_absorpt_correction_T_max 0.7363
_exptl_absorpt_correction_T_min 0.6581
_exptl_absorpt_correction_type multi-scan
_exptl_absorpt_process_details SADABS
_exptl_crystal_colour COLORLESS
_exptl_crystal_density_diffrn 1.854
_exptl_crystal_density_meas ?
_exptl_crystal_density_method 'not measured'
_exptl_crystal_description BLOCK
_exptl_crystal_F_000 1864
_exptl_crystal_size_max 0.28
_exptl_crystal_size_mid 0.22
_exptl_crystal_size_min 0.20
_refine_diff_density_max 0.786
_refine_diff_density_min -0.404
_refine_diff_density_rms 0.090
_refine_ls_extinction_method none
_refine_ls_goodness_of_fit_ref 1.069
_refine_ls_hydrogen_treatment constr
_refine_ls_matrix_type full
_refine_ls_number_parameters 231
_refine_ls_number_reflns 3002
_refine_ls_number_restraints 27
_refine_ls_restrained_S_all 1.076
_refine_ls_R_factor_all 0.0408
_refine_ls_R_factor_gt 0.0312
_refine_ls_shift/su_max 0.000
_refine_ls_shift/su_mean 0.000
_refine_ls_structure_factor_coef Fsqd
_refine_ls_weighting_details 'calc w=1/[\s^2^(Fo^2^)+(0.0376P)^2^+8.0424P] where P=(Fo^2^+2Fc^2^)/3'
_refine_ls_weighting_scheme calc
_refine_ls_wR_factor_gt 0.0786
_refine_ls_wR_factor_ref 0.0835
_reflns_number_gt 2468
_reflns_number_total 3002
_reflns_threshold_expression >2sigma(I)
_cod_data_source_file c3ce41116h.txt
_cod_data_source_block 942328
_cod_depositor_comments
;
The following automatic conversions were performed:

data item '_exptl_absorpt_correction_type' value 'MULTI-SCAN' was
changed to 'multi-scan' in accordance with the
/home/saulius/struct/COD-crude-data/automatic-downloads/DataCite-retrospective/RSC/depositions/lib/dictionaries/cif_core.dic
dictionary named 'cif_core.dic' version 2.4.2 last updated on
2011-04-26.

data item '_symmetry_cell_setting' value 'Monoclinic' was changed to
'monoclinic' in accordance with the
/home/saulius/struct/COD-crude-data/automatic-downloads/DataCite-retrospective/RSC/depositions/lib/dictionaries/cif_core.dic
dictionary named 'cif_core.dic' version 2.4.2 last updated on
2011-04-26.

data item '_exptl_crystal_density_meas' value 'NONE' was changed to
'?' -- the value is perceived as not measured.

Automatic conversion script
Id: cif_fix_values 6909 2019-04-08 15:41:33Z antanas 
;
_cod_original_sg_symbol_H-M C2/c
_cod_original_formula_sum 'C13.50 H12 Cd Cl2 N2 O5.50'
_cod_database_code 7238849

loop_
_symmetry_equiv_pos_as_xyz
'x, y, z'
'-x, y, -z+1/2'
'x+1/2, y+1/2, z'
'-x+1/2, y+1/2, -z+1/2'
'-x, -y, -z'
'x, -y, z-1/2'
'-x+1/2, -y+1/2, -z'
'x+1/2, -y+1/2, z-1/2'

loop_
_atom_site_label
_atom_site_type_symbol
_atom_site_fract_x
_atom_site_fract_y
_atom_site_fract_z
_atom_site_U_iso_or_equiv
_atom_site_adp_type
_atom_site_occupancy
_atom_site_symmetry_multiplicity
_atom_site_calc_flag
_atom_site_refinement_flags
_atom_site_disorder_assembly
_atom_site_disorder_group
Cd1 Cd 0.13541(2) 0.131426(18) 0.78620(2) 0.03095(12) Uani 1 1 d . . .
Cl1 Cl 0.36848(9) 0.36433(8) 0.70284(9) 0.0516(3) Uani 1 1 d . . .
Cl2 Cl 0.45578(11) -0.10280(11) 0.86020(10) 0.0749(5) Uani 1 1 d . . .
O1 O 0.4248(2) 0.28701(18) 1.1340(2) 0.0416(7) Uani 1 1 d . . .
O2 O 0.5550(2) 0.32940(19) 1.1192(2) 0.0411(7) Uani 1 1 d . . .
O3 O 0.2196(2) -0.07509(19) 0.4496(2) 0.0439(8) Uani 1 1 d . . .
O4 O 0.0979(3) 0.0089(2) 0.4294(2) 0.0512(9) Uani 1 1 d . . .
O5 O 0.0000 0.0510(2) 0.7500 0.0335(9) Uani 1 2 d S . .
H5A H 0.0246 0.0268 0.8069 0.050 Uiso 1 1 d R . .
N1 N 0.2636(3) 0.2216(2) 0.8328(2) 0.0351(8) Uani 1 1 d . . .
N2 N 0.2208(3) 0.0408(2) 0.7366(2) 0.0364(8) Uani 1 1 d . . .
C1 C 0.4674(3) 0.3026(2) 1.0840(3) 0.0330(9) Uani 1 1 d . . .
C2 C 0.4060(3) 0.2876(2) 0.9697(3) 0.0306(9) Uani 1 1 d . . .
C3 C 0.4232(3) 0.3271(3) 0.8990(3) 0.0345(10) Uani 1 1 d . . .
H3 H 0.4776 0.3614 0.9207 0.041 Uiso 1 1 calc R . .
C4 C 0.3576(3) 0.3138(3) 0.7964(3) 0.0361(10) Uani 1 1 d . . .
C5 C 0.2791(3) 0.2605(3) 0.7658(3) 0.0370(10) Uani 1 1 d . . .
H5 H 0.2359 0.2516 0.6960 0.044 Uiso 1 1 calc R . .
C6 C 0.3257(3) 0.2355(3) 0.9337(3) 0.0335(9) Uani 1 1 d . . .
H6 H 0.3142 0.2091 0.9809 0.040 Uiso 1 1 calc R . .
C7 C 0.1777(3) -0.0298(3) 0.4823(3) 0.0339(10) Uani 1 1 d . . .
C8 C 0.2276(3) -0.0207(3) 0.5976(3) 0.0332(9) Uani 1 1 d . . .
C9 C 0.1839(3) 0.0300(3) 0.6367(3) 0.0360(10) Uani 1 1 d . . .
H9 H 0.1260 0.0576 0.5906 0.043 Uiso 1 1 calc R . .
C10 C 0.3033(3) 0.0006(3) 0.8028(3) 0.0407(11) Uani 1 1 d . . .
H10 H 0.3297 0.0075 0.8730 0.049 Uiso 1 1 calc R . .
C11 C 0.3502(3) -0.0511(3) 0.7695(3) 0.0410(11) Uani 1 1 d . . .
C12 C 0.3126(3) -0.0630(3) 0.6663(3) 0.0394(10) Uani 1 1 d . . .
H12 H 0.3434 -0.0982 0.6433 0.047 Uiso 1 1 calc R . .
O6 O 0.5438(8) 0.1400(6) 0.7701(10) 0.199(5) Uani 0.75 1 d PDU . 1
C13 C 0.5512(11) 0.1333(10) 0.8625(12) 0.150(6) Uani 0.75 1 d PDU . 1
C14 C 0.6347(11) 0.1736(9) 0.9418(10) 0.159(6) Uani 0.75 1 d PDU A 1
O6' O 0.515(3) 0.114(2) 0.886(2) 0.153(12) Uani 0.25 1 d PU B 2

loop_
_atom_site_aniso_label
_atom_site_aniso_U_11
_atom_site_aniso_U_22
_atom_site_aniso_U_33
_atom_site_aniso_U_23
_atom_site_aniso_U_13
_atom_site_aniso_U_12
Cd1 0.02790(18) 0.0402(2) 0.02319(17) -0.00338(13) 0.01172(13) -0.00408(14)
Cl1 0.0528(7) 0.0658(8) 0.0374(6) 0.0082(6) 0.0237(6) -0.0123(6)
Cl2 0.0606(9) 0.1033(12) 0.0468(7) 0.0184(8) 0.0167(7) 0.0435(9)
O1 0.0485(18) 0.0499(19) 0.0307(15) -0.0073(14) 0.0232(15) -0.0030(15)
O2 0.0348(17) 0.0505(19) 0.0287(15) -0.0047(14) 0.0091(13) -0.0107(15)
O3 0.0436(18) 0.056(2) 0.0295(15) -0.0087(15) 0.0165(14) 0.0048(16)
O4 0.055(2) 0.064(2) 0.0238(16) -0.0028(15) 0.0120(15) 0.0150(18)
O5 0.032(2) 0.035(2) 0.026(2) 0.000 0.0096(17) 0.000
N1 0.0338(19) 0.043(2) 0.0251(18) -0.0063(16) 0.0127(15) -0.0084(16)
N2 0.036(2) 0.045(2) 0.0242(18) -0.0032(16) 0.0117(16) 0.0032(17)
C1 0.036(2) 0.029(2) 0.026(2) -0.0036(18) 0.0102(19) 0.0021(19)
C2 0.029(2) 0.035(2) 0.027(2) -0.0021(18) 0.0136(18) 0.0037(18)
C3 0.031(2) 0.038(2) 0.033(2) -0.0029(19) 0.0148(19) -0.0030(19)
C4 0.036(2) 0.044(3) 0.030(2) 0.0015(19) 0.0190(19) -0.001(2)
C5 0.033(2) 0.052(3) 0.022(2) -0.0030(19) 0.0111(18) -0.004(2)
C6 0.033(2) 0.040(2) 0.027(2) -0.0009(18) 0.0143(19) -0.0008(19)
C7 0.036(2) 0.037(2) 0.027(2) -0.0041(19) 0.0146(19) -0.005(2)
C8 0.034(2) 0.037(2) 0.026(2) -0.0036(18) 0.0139(19) -0.0034(19)
C9 0.034(2) 0.041(3) 0.026(2) 0.0012(19) 0.0107(19) 0.004(2)
C10 0.040(3) 0.053(3) 0.028(2) 0.002(2) 0.016(2) 0.005(2)
C11 0.033(2) 0.051(3) 0.032(2) 0.009(2) 0.012(2) 0.011(2)
C12 0.037(2) 0.044(3) 0.037(2) -0.002(2) 0.018(2) 0.004(2)
O6 0.196(10) 0.189(8) 0.224(9) -0.012(8) 0.114(8) -0.014(6)
C13 0.137(9) 0.145(10) 0.168(10) 0.005(8) 0.077(8) 0.016(7)
C14 0.157(9) 0.168(10) 0.149(9) 0.004(7) 0.075(7) 0.007(8)
O6' 0.177(15) 0.165(15) 0.140(14) 0.005(9) 0.098(10) -0.010(9)

loop_
_atom_type_symbol
_atom_type_description
_atom_type_scat_dispersion_real
_atom_type_scat_dispersion_imag
_atom_type_scat_source
C C 0.0033 0.0016 'International Tables Vol C Tables 4.2.6.8 and 6.1.1.4'
H H 0.0000 0.0000 'International Tables Vol C Tables 4.2.6.8 and 6.1.1.4'
N N 0.0061 0.0033 'International Tables Vol C Tables 4.2.6.8 and 6.1.1.4'
O O 0.0106 0.0060 'International Tables Vol C Tables 4.2.6.8 and 6.1.1.4'
Cl Cl 0.1484 0.1585 'International Tables Vol C Tables 4.2.6.8 and 6.1.1.4'
Cd Cd -0.8075 1.2024 'International Tables Vol C Tables 4.2.6.8 and 6.1.1.4'

loop_
_geom_angle_atom_site_label_1
_geom_angle_atom_site_label_2
_geom_angle_atom_site_label_3
_geom_angle
_geom_angle_site_symmetry_1
_geom_angle_site_symmetry_3
O2 Cd1 N1 92.32(11) 8_455 .
O2 Cd1 O5 89.77(8) 8_455 .
N1 Cd1 O5 172.87(11) . .
O2 Cd1 O1 105.35(11) 8_455 7_557
N1 Cd1 O1 86.31(12) . 7_557
O5 Cd1 O1 86.57(10) . 7_557
O2 Cd1 O3 172.46(11) 8_455 6_556
N1 Cd1 O3 91.41(11) . 6_556
O5 Cd1 O3 87.31(8) . 6_556
O1 Cd1 O3 81.42(11) 7_557 6_556
O2 Cd1 N2 85.33(11) 8_455 .
N1 Cd1 N2 91.02(12) . .
O5 Cd1 N2 95.94(11) . .
O1 Cd1 N2 169.07(11) 7_557 .
O3 Cd1 N2 88.05(11) 6_556 .
C1 O1 Cd1 130.5(3) . 7_557
C1 O2 Cd1 116.2(3) . 8_556
C7 O3 Cd1 123.6(3) . 6
Cd1 O5 Cd1 106.71(16) 2_556 .
Cd1 O5 H5A 114.5 2_556 .
Cd1 O5 H5A 99.5 . .
C5 N1 C6 118.6(4) . .
C5 N1 Cd1 123.6(3) . .
C6 N1 Cd1 117.9(3) . .
C9 N2 C10 118.5(4) . .
C9 N2 Cd1 117.5(3) . .
C10 N2 Cd1 124.0(3) . .
O1 C1 O2 126.3(4) . .
O1 C1 C2 116.2(4) . .
O2 C1 C2 117.5(4) . .
C6 C2 C3 118.9(4) . .
C6 C2 C1 118.2(4) . .
C3 C2 C1 122.8(4) . .
C4 C3 C2 118.1(4) . .
C4 C3 H3 121.0 . .
C2 C3 H3 121.0 . .
C3 C4 C5 120.0(4) . .
C3 C4 Cl1 121.4(3) . .
C5 C4 Cl1 118.6(3) . .
N1 C5 C4 122.2(4) . .
N1 C5 H5 118.9 . .
C4 C5 H5 118.9 . .
N1 C6 C2 122.3(4) . .
N1 C6 H6 118.8 . .
C2 C6 H6 118.8 . .
O3 C7 O4 126.8(4) . .
O3 C7 C8 117.1(4) . .
O4 C7 C8 116.1(4) . .
C12 C8 C9 118.4(4) . .
C12 C8 C7 122.9(4) . .
C9 C8 C7 118.7(4) . .
N2 C9 C8 123.2(4) . .
N2 C9 H9 118.4 . .
C8 C9 H9 118.4 . .
N2 C10 C11 121.5(4) . .
N2 C10 H10 119.3 . .
C11 C10 H10 119.3 . .
C12 C11 C10 120.7(4) . .
C12 C11 Cl2 120.4(4) . .
C10 C11 Cl2 118.9(3) . .
C11 C12 C8 117.8(4) . .
C11 C12 H12 121.1 . .
C8 C12 H12 121.1 . .
O6 O6 C13 90.9(18) 2_656 .
O6 O6 C13 48.8(10) 2_656 2_656
C13 O6 C13 138.7(11) . 2_656
O6 C13 C14 113.8(10) . .
C14 C13 O6 142.4(13) . 2_656

loop_
_geom_bond_atom_site_label_1
_geom_bond_atom_site_label_2
_geom_bond_distance
_geom_bond_site_symmetry_2
Cd1 O2 2.275(3) 8_455
Cd1 N1 2.303(3) .
Cd1 O5 2.305(2) .
Cd1 O1 2.313(3) 7_557
Cd1 O3 2.335(3) 6_556
Cd1 N2 2.375(3) .
Cl1 C4 1.732(4) .
Cl2 C11 1.738(4) .
O1 C1 1.247(5) .
O1 Cd1 2.313(3) 7_557
O2 C1 1.249(5) .
O2 Cd1 2.275(3) 8_556
O3 C7 1.252(5) .
O3 Cd1 2.335(3) 6
O4 C7 1.255(5) .
O5 Cd1 2.305(2) 2_556
O5 H5A 0.8500 .
N1 C5 1.327(5) .
N1 C6 1.347(5) .
N2 C9 1.329(5) .
N2 C10 1.335(5) .
C1 C2 1.511(5) .
C2 C6 1.384(6) .
C2 C3 1.395(6) .
C3 C4 1.372(6) .
C3 H3 0.9300 .
C4 C5 1.385(6) .
C5 H5 0.9300 .
C6 H6 0.9300 .
C7 C8 1.513(5) .
C8 C12 1.386(6) .
C8 C9 1.392(6) .
C9 H9 0.9300 .
C10 C11 1.381(6) .
C10 H10 0.9300 .
C11 C12 1.376(6) .
C12 H12 0.9300 .
O6 O6 1.15(2) 2_656
O6 C13 1.344(9) .
O6 C13 1.79(2) 2_656
C13 C14 1.410(9) .
C13 O6 1.79(2) 2_656

loop_
_geom_torsion_atom_site_label_1
_geom_torsion_atom_site_label_2
_geom_torsion_atom_site_label_3
_geom_torsion_atom_site_label_4
_geom_torsion
_geom_torsion_site_symmetry_1
_geom_torsion_site_symmetry_4
O2 Cd1 O5 Cd1 -68.28(8) 8_455 2_556
O1 Cd1 O5 Cd1 37.11(7) 7_557 2_556
O3 Cd1 O5 Cd1 118.68(8) 6_556 2_556
N2 Cd1 O5 Cd1 -153.56(8) . 2_556
O2 Cd1 N1 C5 -13.5(4) 8_455 .
O1 Cd1 N1 C5 -118.8(4) 7_557 .
O3 Cd1 N1 C5 159.9(4) 6_556 .
N2 Cd1 N1 C5 71.9(3) . .
O2 Cd1 N1 C6 166.3(3) 8_455 .
O1 Cd1 N1 C6 61.1(3) 7_557 .
O3 Cd1 N1 C6 -20.2(3) 6_556 .
N2 Cd1 N1 C6 -108.3(3) . .
O2 Cd1 N2 C9 -13.4(3) 8_455 .
N1 Cd1 N2 C9 -105.7(3) . .
O5 Cd1 N2 C9 75.8(3) . .
O1 Cd1 N2 C9 178.6(5) 7_557 .
O3 Cd1 N2 C9 162.9(3) 6_556 .
O2 Cd1 N2 C10 166.4(4) 8_455 .
N1 Cd1 N2 C10 74.1(4) . .
O5 Cd1 N2 C10 -104.3(3) . .
O1 Cd1 N2 C10 -1.6(8) 7_557 .
O3 Cd1 N2 C10 -17.2(4) 6_556 .
Cd1 O1 C1 O2 70.2(6) 7_557 .
Cd1 O1 C1 C2 -109.6(4) 7_557 .
Cd1 O2 C1 O1 -8.9(6) 8_556 .
Cd1 O2 C1 C2 170.9(3) 8_556 .
O1 C1 C2 C6 -21.4(5) . .
O2 C1 C2 C6 158.8(4) . .
O1 C1 C2 C3 155.0(4) . .
O2 C1 C2 C3 -24.8(6) . .
C6 C2 C3 C4 1.8(6) . .
C1 C2 C3 C4 -174.6(4) . .
C2 C3 C4 C5 -2.2(6) . .
C2 C3 C4 Cl1 176.2(3) . .
C6 N1 C5 C4 0.8(7) . .
Cd1 N1 C5 C4 -179.4(3) . .
C3 C4 C5 N1 0.9(7) . .
Cl1 C4 C5 N1 -177.5(3) . .
C5 N1 C6 C2 -1.2(6) . .
Cd1 N1 C6 C2 178.9(3) . .
C3 C2 C6 N1 -0.1(6) . .
C1 C2 C6 N1 176.5(4) . .
Cd1 O3 C7 O4 -20.7(6) 6 .
Cd1 O3 C7 C8 159.0(3) 6 .
O3 C7 C8 C12 -3.5(6) . .
O4 C7 C8 C12 176.2(4) . .
O3 C7 C8 C9 179.1(4) . .
O4 C7 C8 C9 -1.2(6) . .
C10 N2 C9 C8 -0.7(7) . .
Cd1 N2 C9 C8 179.2(3) . .
C12 C8 C9 N2 1.2(7) . .
C7 C8 C9 N2 178.7(4) . .
C9 N2 C10 C11 0.2(7) . .
Cd1 N2 C10 C11 -179.6(3) . .
N2 C10 C11 C12 -0.3(7) . .
N2 C10 C11 Cl2 -178.8(3) . .
C10 C11 C12 C8 0.8(7) . .
Cl2 C11 C12 C8 179.3(4) . .
C9 C8 C12 C11 -1.2(6) . .
C7 C8 C12 C11 -178.6(4) . .
O6 O6 C13 C14 -144.9(14) 2_656 .
C13 O6 C13 C14 -156.2(14) 2_656 .
C13 O6 C13 O6 -11(2) 2_656 2_656
